data_4073363
loop_
_publ_author_name
'C\'ampora, Juan'
'Matas, Inmaculada'
'Palma, Pilar'
'\'Alvarez, Eleuterio'
'Graiff, Claudia'
'Tiripicchio, Antonio'

_publ_section_title
;
 Monomeric Alkoxo and Amido Methylnickel(II) Complexes. Synthesis and
 Heterocumulene Insertion Chemistry
;
_journal_issue 15
_journal_name_full Organometallics
_journal_page_first 3840
_journal_paper_doi 10.1021/om7002909
_journal_volume 26
_journal_year 2007
_chemical_formula_moiety 'C26 H48 N2 Ni P2 S'
_chemical_formula_sum 'C26 H48 N2 Ni P2 S'
_chemical_formula_weight 541.37
_chemical_name_systematic
;
 ?
;
_space_group_IT_number 2
_symmetry_cell_setting triclinic
_symmetry_space_group_name_Hall '-P 1'
_symmetry_space_group_name_H-M 'P -1'
_atom_sites_solution_hydrogens geom
_atom_sites_solution_primary direct
_atom_sites_solution_secondary difmap
_audit_creation_method SHELXL-97
_cell_angle_alpha 100.194(2)
_cell_angle_beta 93.297(2)
_cell_angle_gamma 99.191(2)
_cell_formula_units_Z 2
_cell_length_a 10.3613(16)
_cell_length_b 10.3787(16)
_cell_length_c 14.333(2)
_cell_measurement_reflns_used 999
_cell_measurement_temperature 293(2)
_cell_measurement_theta_max 28.02
_cell_measurement_theta_min 2
_cell_volume 1491.7(4)
_computing_cell_refinement 'Software SMART Bruker'
_computing_data_collection 'Software SMART Bruker'
_computing_data_reduction 'SAINT Bruker'
_computing_molecular_graphics 'XP, SHELXTL v. 6.10 (Bruker, 2000)'
_computing_publication_material 'XCIF, SHELXTL v. 6.12 (Bruker, 2001)'
_computing_structure_refinement 'SHELXL-97 (Sheldrick, 1997)'
_computing_structure_solution 'SHELXS-97 (Sheldrick, 1997)'
_diffrn_ambient_temperature 293(2)
_diffrn_measured_fraction_theta_full 0.984
_diffrn_measured_fraction_theta_max 0.984
_diffrn_measurement_device_type 'Bruker AXS SMART 1000'
_diffrn_measurement_method 'omega scan'
_diffrn_radiation_monochromator graphite
_diffrn_radiation_source 'fine-focus sealed tube'
_diffrn_radiation_type MoK\a
_diffrn_radiation_wavelength 0.71073
_diffrn_reflns_av_R_equivalents 0.0223
_diffrn_reflns_av_sigmaI/netI 0.0277
_diffrn_reflns_limit_h_max 13
_diffrn_reflns_limit_h_min -13
_diffrn_reflns_limit_k_max 13
_diffrn_reflns_limit_k_min -13
_diffrn_reflns_limit_l_max 18
_diffrn_reflns_limit_l_min -18
_diffrn_reflns_number 15881
_diffrn_reflns_theta_full 28.02
_diffrn_reflns_theta_max 28.02
_diffrn_reflns_theta_min 2.00
_diffrn_standards_decay_% 0
_exptl_absorpt_coefficient_mu 0.843
_exptl_absorpt_correction_T_max 0.917
_exptl_absorpt_correction_T_min 0.815
_exptl_absorpt_correction_type multi-scan
_exptl_absorpt_process_details
; 
  SADABS: Area-Detector Absorption Correction. Bruker-AXS
  within v. 7.06 a (Bruker AXS, 2003).
;
_exptl_crystal_colour orange
_exptl_crystal_density_diffrn 1.205
_exptl_crystal_density_method 'not measured'
_exptl_crystal_description prismatic
_exptl_crystal_F_000 584
_exptl_crystal_size_max 0.30
_exptl_crystal_size_mid 0.20
_exptl_crystal_size_min 0.10
_refine_diff_density_max 1.291
_refine_diff_density_min -1.234
_refine_diff_density_rms 0.055
_refine_ls_extinction_method none
_refine_ls_goodness_of_fit_ref 0.902
_refine_ls_hydrogen_treatment constr
_refine_ls_matrix_type full
_refine_ls_number_parameters 350
_refine_ls_number_reflns 6955
_refine_ls_number_restraints 62
_refine_ls_restrained_S_all 0.918
_refine_ls_R_factor_all 0.0889
_refine_ls_R_factor_gt 0.0585
_refine_ls_shift/su_max 0.000
_refine_ls_shift/su_mean 0.000
_refine_ls_structure_factor_coef Fsqd
_refine_ls_weighting_details 'calc w=1/[\s^2^(Fo^2^)+(0.1312P)^2^+1.4654P] where P=(Fo^2^+2Fc^2^)/3'
_refine_ls_weighting_scheme calc
_refine_ls_wR_factor_gt 0.1748
_refine_ls_wR_factor_ref 0.2087
_reflns_number_gt 4355
_reflns_number_total 6955
_reflns_threshold_expression >2sigma(I)
_cod_data_source_file om7002909-file001.cif
_cod_data_source_block 19
_cod_original_sg_symbol_H-M P-1
_cod_database_code 4073363

loop_
_symmetry_equiv_pos_as_xyz
'x, y, z'
'-x, -y, -z'

loop_
_atom_site_label
_atom_site_type_symbol
_atom_site_fract_x
_atom_site_fract_y
_atom_site_fract_z
_atom_site_U_iso_or_equiv
_atom_site_adp_type
_atom_site_occupancy
_atom_site_symmetry_multiplicity
_atom_site_calc_flag
_atom_site_refinement_flags
_atom_site_disorder_assembly
_atom_site_disorder_group
Ni1 Ni 0.56819(4) 0.25229(5) 0.25851(4) 0.0653(2) Uani 1 1 d D . .
P1 P 0.68550(9) 0.09861(10) 0.21779(8) 0.0585(3) Uani 1 1 d . A .
P2 P 0.72225(9) 0.35357(10) 0.36531(7) 0.0548(3) Uani 1 1 d . A .
C1A C 0.4694(7) 0.3943(6) 0.3133(6) 0.0692(7) Uani 0.60 1 d PD A 1
H1A1 H 0.5223 0.4531 0.3658 0.104 Uiso 0.60 1 calc PR A 1
H1A2 H 0.3895 0.3543 0.3351 0.104 Uiso 0.60 1 calc PR A 1
H1A3 H 0.4492 0.4436 0.2654 0.104 Uiso 0.60 1 calc PR A 1
S1A S 0.41115(13) 0.15988(18) 0.15454(11) 0.0600(4) Uani 0.60 1 d PD A 1
C2A C 0.2734(5) 0.2422(7) 0.1659(6) 0.0552(15) Uani 0.60 1 d PD A 1
N2A N 0.2680(6) 0.3365(7) 0.1129(5) 0.0632(17) Uani 0.60 1 d PD A 1
C3A C 0.1606(14) 0.4115(18) 0.1130(18) 0.090(6) Uani 0.60 1 d PDU A 1
H3A1 H 0.1458 0.4476 0.1779 0.109 Uiso 0.60 1 calc PR A 1
H3A2 H 0.0807 0.3536 0.0830 0.109 Uiso 0.60 1 calc PR A 1
C4A C 0.1951(19) 0.521(2) 0.0603(19) 0.149(8) Uani 0.60 1 d PDU A 1
H4A1 H 0.1229 0.5251 0.0155 0.178 Uiso 0.60 1 calc PR A 1
H4A2 H 0.2192 0.6056 0.1034 0.178 Uiso 0.60 1 calc PR A 1
C5A C 0.3089(17) 0.4831(19) 0.0104(14) 0.136(6) Uani 0.60 1 d PDU A 1
H5A1 H 0.2800 0.4424 -0.0554 0.163 Uiso 0.60 1 calc PR A 1
H5A2 H 0.3732 0.5621 0.0107 0.163 Uiso 0.60 1 calc PR A 1
C6A C 0.3691(7) 0.3900(9) 0.0565(7) 0.083(2) Uani 0.60 1 d PDU A 1
H6A1 H 0.3925 0.3198 0.0097 0.100 Uiso 0.60 1 calc PR A 1
H6A2 H 0.4474 0.4353 0.0969 0.100 Uiso 0.60 1 calc PR A 1
C1B C 0.4580(9) 0.1635(13) 0.1382(5) 0.0600(4) Uani 0.40 1 d PD A 2
H1B1 H 0.5067 0.1071 0.0991 0.090 Uiso 0.40 1 calc PR A 2
H1B2 H 0.4347 0.2298 0.1045 0.090 Uiso 0.40 1 calc PR A 2
H1B3 H 0.3797 0.1110 0.1532 0.090 Uiso 0.40 1 calc PR A 2
S1B S 0.4137(2) 0.3522(3) 0.3039(2) 0.0692(7) Uani 0.40 1 d PD A 2
C2B C 0.2710(9) 0.3088(11) 0.2205(8) 0.056(2) Uani 0.40 1 d PD A 2
N2B N 0.2639(9) 0.3929(10) 0.1594(8) 0.061(2) Uani 0.40 1 d PD A 2
C3B C 0.148(2) 0.369(3) 0.092(2) 0.080(7) Uani 0.40 1 d PDU A 2
H3B1 H 0.0716 0.3882 0.1239 0.096 Uiso 0.40 1 calc PR A 2
H3B2 H 0.1307 0.2773 0.0581 0.096 Uiso 0.40 1 calc PR A 2
C4B C 0.185(3) 0.462(3) 0.027(3) 0.135(10) Uani 0.40 1 d PDU A 2
H4B1 H 0.1893 0.4124 -0.0367 0.162 Uiso 0.40 1 calc PR A 2
H4B2 H 0.1195 0.5185 0.0238 0.162 Uiso 0.40 1 calc PR A 2
C5B C 0.315(3) 0.544(3) 0.0633(19) 0.147(10) Uani 0.40 1 d PDU A 2
H5B1 H 0.3755 0.5337 0.0146 0.176 Uiso 0.40 1 calc PR A 2
H5B2 H 0.3061 0.6366 0.0783 0.176 Uiso 0.40 1 calc PR A 2
C6B C 0.3664(14) 0.5028(16) 0.1487(12) 0.109(5) Uani 0.40 1 d PDU A 2
H6B1 H 0.4497 0.4732 0.1395 0.131 Uiso 0.40 1 calc PR A 2
H6B2 H 0.3773 0.5745 0.2035 0.131 Uiso 0.40 1 calc PR A 2
C13 C 0.8493(4) 0.1508(4) 0.2825(3) 0.0646(10) Uani 1 1 d . . .
H13A H 0.8821 0.0731 0.2963 0.078 Uiso 1 1 calc R A .
H13B H 0.9089 0.1927 0.2426 0.078 Uiso 1 1 calc R . .
C14 C 0.8464(4) 0.2466(5) 0.3742(3) 0.0668(11) Uani 1 1 d . A .
H14A H 0.9322 0.3019 0.3910 0.080 Uiso 1 1 calc R . .
H14B H 0.8277 0.1970 0.4246 0.080 Uiso 1 1 calc R . .
C15 C 0.6263(6) -0.0616(5) 0.2532(5) 0.0950(17) Uani 1 1 d . . .
H15 H 0.6978 -0.1132 0.2488 0.114 Uiso 1 1 calc R A .
C16 C 0.5930(10) -0.0383(7) 0.3563(6) 0.150(3) Uani 1 1 d . A .
H16A H 0.6683 0.0118 0.3963 0.225 Uiso 1 1 calc R . .
H16B H 0.5682 -0.1223 0.3754 0.225 Uiso 1 1 calc R . .
H16C H 0.5215 0.0103 0.3622 0.225 Uiso 1 1 calc R . .
C17 C 0.5087(8) -0.1438(7) 0.1911(7) 0.145(3) Uani 1 1 d . A .
H17A H 0.5297 -0.1598 0.1261 0.217 Uiso 1 1 calc R . .
H17B H 0.4360 -0.0968 0.1961 0.217 Uiso 1 1 calc R . .
H17C H 0.4857 -0.2271 0.2115 0.217 Uiso 1 1 calc R . .
C18 C 0.7200(5) 0.0539(5) 0.0937(4) 0.0829(14) Uani 1 1 d . . .
H18 H 0.6382 0.0032 0.0587 0.099 Uiso 1 1 calc R A .
C19 C 0.7553(7) 0.1772(7) 0.0500(4) 0.109(2) Uani 1 1 d . A .
H19A H 0.6882 0.2311 0.0596 0.164 Uiso 1 1 calc R . .
H19B H 0.7621 0.1509 -0.0169 0.164 Uiso 1 1 calc R . .
H19C H 0.8378 0.2273 0.0799 0.164 Uiso 1 1 calc R . .
C20 C 0.8233(8) -0.0344(8) 0.0782(5) 0.125(3) Uani 1 1 d . A .
H20A H 0.7985 -0.1123 0.1050 0.188 Uiso 1 1 calc R . .
H20B H 0.9064 0.0134 0.1086 0.188 Uiso 1 1 calc R . .
H20C H 0.8302 -0.0602 0.0112 0.188 Uiso 1 1 calc R . .
C21 C 0.8168(5) 0.5083(5) 0.3397(4) 0.0751(12) Uani 1 1 d . . .
H21 H 0.8921 0.5352 0.3876 0.090 Uiso 1 1 calc R A .
C22 C 0.7413(8) 0.6224(6) 0.3495(6) 0.125(2) Uani 1 1 d . A .
H22A H 0.7097 0.6362 0.4115 0.187 Uiso 1 1 calc R . .
H22B H 0.6683 0.6018 0.3018 0.187 Uiso 1 1 calc R . .
H22C H 0.7979 0.7016 0.3413 0.187 Uiso 1 1 calc R . .
C23 C 0.8713(8) 0.4824(7) 0.2454(5) 0.134(3) Uani 1 1 d . A .
H23A H 0.9183 0.4094 0.2426 0.202 Uiso 1 1 calc R . .
H23B H 0.9298 0.5603 0.2371 0.202 Uiso 1 1 calc R . .
H23C H 0.8008 0.4607 0.1957 0.202 Uiso 1 1 calc R . .
C24 C 0.6856(5) 0.4020(5) 0.4895(3) 0.0742(12) Uani 1 1 d . . .
H24 H 0.6370 0.4759 0.4917 0.089 Uiso 1 1 calc R A .
C25 C 0.8066(6) 0.4509(6) 0.5592(4) 0.0955(17) Uani 1 1 d . A .
H25A H 0.8614 0.5226 0.5389 0.143 Uiso 1 1 calc R . .
H25B H 0.8546 0.3795 0.5616 0.143 Uiso 1 1 calc R . .
H25C H 0.7805 0.4815 0.6213 0.143 Uiso 1 1 calc R . .
C26 C 0.5968(6) 0.2901(6) 0.5208(4) 0.1012(18) Uani 1 1 d . A .
H26A H 0.5202 0.2609 0.4765 0.152 Uiso 1 1 calc R . .
H26B H 0.5708 0.3210 0.5829 0.152 Uiso 1 1 calc R . .
H26C H 0.6429 0.2173 0.5230 0.152 Uiso 1 1 calc R . .
N1 N 0.1784(3) 0.2145(4) 0.2163(3) 0.0622(8) Uani 1 1 d . . .
C7 C 0.1709(4) 0.1163(5) 0.2712(3) 0.0636(10) Uani 1 1 d . A .
C8 C 0.1711(5) 0.1460(6) 0.3685(4) 0.0822(13) Uani 1 1 d . . .
H8 H 0.1889 0.2346 0.3989 0.099 Uiso 1 1 calc R A .
C9 C 0.1461(6) 0.0501(8) 0.4219(5) 0.1047(19) Uani 1 1 d . A .
H9 H 0.1468 0.0739 0.4876 0.126 Uiso 1 1 calc R . .
C10 C 0.1204(7) -0.0792(8) 0.3800(6) 0.118(2) Uani 1 1 d . . .
H10 H 0.1026 -0.1446 0.4165 0.142 Uiso 1 1 calc R A .
C11 C 0.1207(7) -0.1136(6) 0.2827(6) 0.111(2) Uani 1 1 d . A .
H11 H 0.1045 -0.2027 0.2534 0.134 Uiso 1 1 calc R . .
C12 C 0.1449(5) -0.0161(5) 0.2284(4) 0.0831(13) Uani 1 1 d . . .
H12 H 0.1437 -0.0400 0.1627 0.100 Uiso 1 1 calc R A .

loop_
_atom_site_aniso_label
_atom_site_aniso_U_11
_atom_site_aniso_U_22
_atom_site_aniso_U_33
_atom_site_aniso_U_23
_atom_site_aniso_U_13
_atom_site_aniso_U_12
Ni1 0.0312(3) 0.0795(4) 0.0927(4) 0.0351(3) 0.0042(2) 0.0117(2)
P1 0.0402(5) 0.0571(5) 0.0763(7) 0.0120(5) -0.0070(4) 0.0077(4)
P2 0.0401(5) 0.0664(6) 0.0610(6) 0.0114(5) 0.0092(4) 0.0173(4)
C1A 0.0351(13) 0.0910(19) 0.0790(16) 0.0031(14) 0.0020(14) 0.0189(13)
S1A 0.0269(7) 0.0754(10) 0.0723(10) -0.0002(8) -0.0027(6) 0.0112(8)
C2A 0.031(3) 0.069(4) 0.065(4) 0.010(4) 0.001(3) 0.011(3)
N2A 0.042(3) 0.076(4) 0.075(5) 0.017(4) 0.012(3) 0.013(3)
C3A 0.051(6) 0.101(13) 0.137(12) 0.055(9) 0.020(6) 0.025(6)
C4A 0.098(10) 0.148(15) 0.181(12) 0.114(12) 0.058(9) 0.052(10)
C5A 0.094(10) 0.151(15) 0.172(12) 0.111(12) 0.047(9) 0.043(10)
C6A 0.056(4) 0.101(6) 0.100(6) 0.035(5) 0.024(4) 0.007(4)
C1B 0.0269(7) 0.0754(10) 0.0723(10) -0.0002(8) -0.0027(6) 0.0112(8)
S1B 0.0351(13) 0.0910(19) 0.0790(16) 0.0031(14) 0.0020(14) 0.0189(13)
C2B 0.040(5) 0.061(6) 0.067(6) 0.004(5) 0.002(4) 0.019(4)
N2B 0.044(5) 0.066(6) 0.074(7) 0.025(5) 0.003(5) 0.006(4)
C3B 0.059(9) 0.085(13) 0.113(15) 0.058(12) 0.011(8) 0.015(8)
C4B 0.115(18) 0.14(2) 0.18(2) 0.104(16) -0.002(15) 0.013(14)
C5B 0.119(17) 0.160(18) 0.17(2) 0.123(16) -0.012(15) -0.028(14)
C6B 0.083(9) 0.108(11) 0.138(13) 0.058(10) 0.011(9) -0.016(8)
C13 0.0398(18) 0.079(3) 0.074(3) 0.006(2) -0.0056(17) 0.0210(17)
C14 0.048(2) 0.079(3) 0.073(3) 0.005(2) -0.0053(18) 0.0243(19)
C15 0.088(4) 0.059(3) 0.139(5) 0.027(3) 0.004(3) 0.010(2)
C16 0.206(9) 0.098(5) 0.145(7) 0.059(5) 0.035(6) -0.020(5)
C17 0.123(6) 0.080(4) 0.213(9) 0.021(5) -0.016(6) -0.023(4)
C18 0.085(3) 0.084(3) 0.069(3) -0.007(2) -0.021(2) 0.015(3)
C19 0.134(6) 0.119(5) 0.075(4) 0.017(3) 0.017(3) 0.020(4)
C20 0.142(6) 0.142(6) 0.088(4) -0.021(4) -0.010(4) 0.068(5)
C21 0.064(3) 0.072(3) 0.086(3) 0.009(2) 0.010(2) 0.007(2)
C22 0.132(6) 0.087(4) 0.171(7) 0.044(4) 0.038(5) 0.035(4)
C23 0.164(7) 0.099(4) 0.135(6) 0.019(4) 0.084(5) -0.018(4)
C24 0.077(3) 0.087(3) 0.069(3) 0.017(2) 0.021(2) 0.037(2)
C25 0.106(4) 0.109(4) 0.069(3) -0.003(3) -0.001(3) 0.039(3)
C26 0.108(4) 0.120(5) 0.089(4) 0.032(3) 0.040(3) 0.035(4)
N1 0.0373(15) 0.080(2) 0.076(2) 0.0278(18) 0.0051(14) 0.0165(15)
C7 0.0382(18) 0.082(3) 0.078(3) 0.027(2) 0.0022(17) 0.0184(17)
C8 0.067(3) 0.101(4) 0.085(3) 0.032(3) -0.004(2) 0.020(3)
C9 0.108(5) 0.133(6) 0.085(4) 0.047(4) 0.002(3) 0.033(4)
C10 0.125(5) 0.125(6) 0.130(6) 0.076(5) 0.017(5) 0.036(4)
C11 0.110(5) 0.081(4) 0.150(6) 0.040(4) 0.017(4) 0.017(3)
C12 0.072(3) 0.087(3) 0.097(4) 0.029(3) 0.014(3) 0.019(2)

loop_
_atom_type_symbol
_atom_type_description
_atom_type_scat_dispersion_real
_atom_type_scat_dispersion_imag
_atom_type_scat_source
Ni Ni 0.3393 1.1124 'International Tables Vol C Tables 4.2.6.8 and 6.1.1.4'
S S 0.1246 0.1234 'International Tables Vol C Tables 4.2.6.8 and 6.1.1.4'
P P 0.1023 0.0942 'International Tables Vol C Tables 4.2.6.8 and 6.1.1.4'
N N 0.0061 0.0033 'International Tables Vol C Tables 4.2.6.8 and 6.1.1.4'
C C 0.0033 0.0016 'International Tables Vol C Tables 4.2.6.8 and 6.1.1.4'
H H 0.0000 0.0000 'International Tables Vol C Tables 4.2.6.8 and 6.1.1.4'

loop_
_geom_angle_atom_site_label_1
_geom_angle_atom_site_label_2
_geom_angle_atom_site_label_3
_geom_angle
C1A Ni1 C1B 103.0(4)
C1A Ni1 S1B 18.1(2)
C1B Ni1 S1B 89.9(3)
C1A Ni1 S1A 92.5(2)
C1B Ni1 S1A 15.0(3)
S1B Ni1 S1A 77.49(10)
C1A Ni1 P2 84.8(2)
C1B Ni1 P2 166.4(3)
S1B Ni1 P2 99.96(9)
S1A Ni1 P2 177.29(6)
C1A Ni1 P1 172.6(3)
C1B Ni1 P1 83.7(3)
S1B Ni1 P1 162.87(10)
S1A Ni1 P1 93.44(6)
P2 Ni1 P1 89.26(4)
C18 P1 C15 104.7(3)
C18 P1 C13 103.7(2)
C15 P1 C13 102.9(2)
C18 P1 Ni1 119.85(17)
C15 P1 Ni1 114.9(2)
C13 P1 Ni1 108.89(14)
C24 P2 C14 103.3(2)
C24 P2 C21 103.3(2)
C14 P2 C21 103.8(2)
C24 P2 Ni1 120.16(17)
C14 P2 Ni1 109.22(14)
C21 P2 Ni1 115.29(17)
Ni1 C1A H1A1 109.5
Ni1 C1A H1A2 109.5
H1A1 C1A H1A2 109.5
Ni1 C1A H1A3 109.5
H1A1 C1A H1A3 109.5
H1A2 C1A H1A3 109.5
C2A S1A Ni1 111.9(3)
N1 C2A N2A 118.7(5)
N1 C2A S1A 125.3(5)
N2A C2A S1A 116.0(5)
C2A N2A C3A 122.7(10)
C2A N2A C6A 127.5(6)
C3A N2A C6A 109.5(10)
N2A C3A C4A 108.8(14)
N2A C3A H3A1 109.9
C4A C3A H3A1 109.9
N2A C3A H3A2 109.9
C4A C3A H3A2 109.9
H3A1 C3A H3A2 108.3
C5A C4A C3A 102.8(16)
C5A C4A H4A1 111.2
C3A C4A H4A1 111.2
C5A C4A H4A2 111.2
C3A C4A H4A2 111.2
H4A1 C4A H4A2 109.1
C6A C5A C4A 110.7(13)
C6A C5A H5A1 109.5
C4A C5A H5A1 109.5
C6A C5A H5A2 109.5
C4A C5A H5A2 109.5
H5A1 C5A H5A2 108.1
N2A C6A C5A 104.2(8)
N2A C6A H6A1 110.9
C5A C6A H6A1 110.9
N2A C6A H6A2 110.9
C5A C6A H6A2 110.9
H6A1 C6A H6A2 108.9
Ni1 C1B H1B1 109.5
Ni1 C1B H1B2 109.5
H1B1 C1B H1B2 109.5
Ni1 C1B H1B3 109.5
H1B1 C1B H1B3 109.5
H1B2 C1B H1B3 109.5
C2B S1B Ni1 112.8(4)
N1 C2B N2B 118.4(8)
N1 C2B S1B 127.1(7)
N2B C2B S1B 114.5(8)
C2B N2B C6B 126.3(10)
C2B N2B C3B 118.1(13)
C6B N2B C3B 115.4(13)
N2B C3B C4B 103.0(19)
N2B C3B H3B1 111.2
C4B C3B H3B1 111.2
N2B C3B H3B2 111.2
C4B C3B H3B2 111.2
H3B1 C3B H3B2 109.1
C5B C4B C3B 109(2)
C5B C4B H4B1 110.0
C3B C4B H4B1 110.0
C5B C4B H4B2 110.0
C3B C4B H4B2 110.0
H4B1 C4B H4B2 108.4
C6B C5B C4B 110.5(18)
C6B C5B H5B1 109.6
C4B C5B H5B1 109.6
C6B C5B H5B2 109.6
C4B C5B H5B2 109.6
H5B1 C5B H5B2 108.1
N2B C6B C5B 102.3(12)
N2B C6B H6B1 111.3
C5B C6B H6B1 111.3
N2B C6B H6B2 111.3
C5B C6B H6B2 111.3
H6B1 C6B H6B2 109.2
C14 C13 P1 111.7(3)
C14 C13 H13A 109.3
P1 C13 H13A 109.3
C14 C13 H13B 109.3
P1 C13 H13B 109.3
H13A C13 H13B 107.9
C13 C14 P2 112.1(3)
C13 C14 H14A 109.2
P2 C14 H14A 109.2
C13 C14 H14B 109.2
P2 C14 H14B 109.2
H14A C14 H14B 107.9
C16 C15 C17 109.2(6)
C16 C15 P1 110.1(4)
C17 C15 P1 113.8(5)
C16 C15 H15 107.8
C17 C15 H15 107.8
P1 C15 H15 107.8
C15 C16 H16A 109.5
C15 C16 H16B 109.5
H16A C16 H16B 109.5
C15 C16 H16C 109.5
H16A C16 H16C 109.5
H16B C16 H16C 109.5
C15 C17 H17A 109.5
C15 C17 H17B 109.5
H17A C17 H17B 109.5
C15 C17 H17C 109.5
H17A C17 H17C 109.5
H17B C17 H17C 109.5
C20 C18 C19 110.7(6)
C20 C18 P1 114.3(4)
C19 C18 P1 111.2(4)
C20 C18 H18 106.8
C19 C18 H18 106.8
P1 C18 H18 106.8
C18 C19 H19A 109.5
C18 C19 H19B 109.5
H19A C19 H19B 109.5
C18 C19 H19C 109.5
H19A C19 H19C 109.5
H19B C19 H19C 109.5
C18 C20 H20A 109.5
C18 C20 H20B 109.5
H20A C20 H20B 109.5
C18 C20 H20C 109.5
H20A C20 H20C 109.5
H20B C20 H20C 109.5
C22 C21 C23 112.6(6)
C22 C21 P2 113.4(4)
C23 C21 P2 110.6(4)
C22 C21 H21 106.6
C23 C21 H21 106.6
P2 C21 H21 106.6
C21 C22 H22A 109.5
C21 C22 H22B 109.5
H22A C22 H22B 109.5
C21 C22 H22C 109.5
H22A C22 H22C 109.5
H22B C22 H22C 109.5
C21 C23 H23A 109.5
C21 C23 H23B 109.5
H23A C23 H23B 109.5
C21 C23 H23C 109.5
H23A C23 H23C 109.5
H23B C23 H23C 109.5
C25 C24 C26 110.4(4)
C25 C24 P2 114.0(3)
C26 C24 P2 111.1(4)
C25 C24 H24 107.0
C26 C24 H24 107.0
P2 C24 H24 107.0
C24 C25 H25A 109.5
C24 C25 H25B 109.5
H25A C25 H25B 109.5
C24 C25 H25C 109.5
H25A C25 H25C 109.5
H25B C25 H25C 109.5
C24 C26 H26A 109.5
C24 C26 H26B 109.5
H26A C26 H26B 109.5
C24 C26 H26C 109.5
H26A C26 H26C 109.5
H26B C26 H26C 109.5
C2B N1 C7 126.3(5)
C2A N1 C7 123.9(4)
C12 C7 N1 120.4(4)
C12 C7 C8 117.4(4)
N1 C7 C8 121.7(4)
C9 C8 C7 122.2(6)
C9 C8 H8 118.9
C7 C8 H8 118.9
C8 C9 C10 120.4(6)
C8 C9 H9 119.8
C10 C9 H9 119.8
C11 C10 C9 119.4(6)
C11 C10 H10 120.3
C9 C10 H10 120.3
C10 C11 C12 120.3(6)
C10 C11 H11 119.9
C12 C11 H11 119.9
C7 C12 C11 120.4(6)
C7 C12 H12 119.8
C11 C12 H12 119.8

loop_
_geom_bond_atom_site_label_1
_geom_bond_atom_site_label_2
_geom_bond_distance
Ni1 C1A 1.9998(11)
Ni1 C1B 2.0006(11)
Ni1 S1B 2.1147(10)
Ni1 S1A 2.1224(9)
Ni1 P2 2.1471(11)
Ni1 P1 2.1757(12)
P1 C18 1.828(5)
P1 C15 1.846(5)
P1 C13 1.839(4)
P2 C24 1.840(5)
P2 C14 1.842(4)
P2 C21 1.849(5)
C1A H1A1 0.9600
C1A H1A2 0.9600
C1A H1A3 0.9600
S1A C2A 1.777(6)
C2A N1 1.280(7)
C2A N2A 1.347(8)
N2A C3A 1.456(12)
N2A C6A 1.459(8)
C3A C4A 1.479(11)
C3A H3A1 0.9700
C3A H3A2 0.9700
C4A C5A 1.483(12)
C4A H4A1 0.9700
C4A H4A2 0.9700
C5A C6A 1.460(10)
C5A H5A1 0.9700
C5A H5A2 0.9700
C6A H6A1 0.9700
C6A H6A2 0.9700
C1B H1B1 0.9600
C1B H1B2 0.9600
C1B H1B3 0.9600
S1B C2B 1.792(10)
C2B N1 1.247(10)
C2B N2B 1.348(10)
N2B C6B 1.465(11)
N2B C3B 1.454(13)
C3B C4B 1.481(12)
C3B H3B1 0.9700
C3B H3B2 0.9700
C4B C5B 1.483(13)
C4B H4B1 0.9700
C4B H4B2 0.9700
C5B C6B 1.465(12)
C5B H5B1 0.9700
C5B H5B2 0.9700
C6B H6B1 0.9700
C6B H6B2 0.9700
C13 C14 1.506(6)
C13 H13A 0.9700
C13 H13B 0.9700
C14 H14A 0.9700
C14 H14B 0.9700
C15 C16 1.523(10)
C15 C17 1.510(9)
C15 H15 0.9800
C16 H16A 0.9600
C16 H16B 0.9600
C16 H16C 0.9600
C17 H17A 0.9600
C17 H17B 0.9600
C17 H17C 0.9600
C18 C20 1.518(8)
C18 C19 1.524(8)
C18 H18 0.9800
C19 H19A 0.9600
C19 H19B 0.9600
C19 H19C 0.9600
C20 H20A 0.9600
C20 H20B 0.9600
C20 H20C 0.9600
C21 C22 1.512(8)
C21 C23 1.492(7)
C21 H21 0.9800
C22 H22A 0.9600
C22 H22B 0.9600
C22 H22C 0.9600
C23 H23A 0.9600
C23 H23B 0.9600
C23 H23C 0.9600
C24 C25 1.518(7)
C24 C26 1.513(8)
C24 H24 0.9800
C25 H25A 0.9600
C25 H25B 0.9600
C25 H25C 0.9600
C26 H26A 0.9600
C26 H26B 0.9600
C26 H26C 0.9600
N1 C7 1.389(5)
C7 C12 1.379(7)
C7 C8 1.374(7)
C8 C9 1.362(8)
C8 H8 0.9300
C9 C10 1.346(10)
C9 H9 0.9300
C10 C11 1.378(10)
C10 H10 0.9300
C11 C12 1.382(8)
C11 H11 0.9300
C12 H12 0.9300
